data_7032366
loop_
_publ_author_name
'Harris, Lisa A.-M.'
'Tam, Eric C. Y.'
'Coles, Martyn P.'
'Fulton, J. Robin'

_publ_section_title
;
 Lead and tin \b-diketiminato amido/anilido complexes: competitive
 nucleophilic reactivity at the \b-diketiminato \g-carbon.
;
_journal_issue 36
_journal_name_full 'Dalton transactions (Cambridge, England : 2003)'
_journal_page_first 13803
_journal_page_last 13814
_journal_paper_doi 10.1039/c4dt01714e
_journal_volume 43
_journal_year 2014
_chemical_compound_source 'synthesis as described'
_chemical_formula_moiety 'C41 H59 N3 Pb1'
_chemical_formula_sum 'C41 H59 N3 Pb'
_chemical_formula_weight 801.1
_chemical_name_systematic
;
 ?
;
_space_group_IT_number 2
_symmetry_cell_setting triclinic
_symmetry_Int_Tables_number 2
_symmetry_space_group_name_Hall '-P 1'
_symmetry_space_group_name_H-M 'P -1'
_atom_sites_solution_hydrogens geom
_atom_sites_solution_primary direct
_atom_sites_solution_secondary difmap
_audit_conform_dict_location ftp://ftp.iucr.org/pub/cif_core.dic
_audit_conform_dict_name cif_core.dic
_audit_conform_dict_version 2.3
_audit_creation_date 2014-03-12T07:59:48-00:00
_audit_creation_method 'WinGX routine CIF_UPDATE'
_cell_angle_alpha 100.7430(10)
_cell_angle_beta 102.6090(10)
_cell_angle_gamma 99.0180(10)
_cell_formula_units_Z 2
_cell_length_a 9.22380(10)
_cell_length_b 11.4878(2)
_cell_length_c 19.2046(3)
_cell_measurement_reflns_used 22842
_cell_measurement_temperature 173(2)
_cell_measurement_theta_max 27.485
_cell_measurement_theta_min 3.395
_cell_measurement_wavelength 0.71073
_cell_volume 1909.24(5)
_computing_cell_refinement 'HKL Scalepack (Otwinowski & Minor 1997)'
_computing_data_collection 'Collect (Nonius BV, 1997-2000)'
_computing_data_reduction 'HKL Denzo and Scalepack (Otwinowski & Minor 1997)'
_computing_molecular_graphics 'Ortep-3 for Windows (Farrugia, 1997)'
_computing_publication_material 'WinGX publication routines (Farrugia, 1999)'
_computing_structure_refinement 'SHELXL-97 (Sheldrick, 1997)'
_computing_structure_solution 'SHELXS-97 (Sheldrick, 1997)'
_diffrn_ambient_temperature 173(2)
_diffrn_detector 'CCD plate'
_diffrn_measured_fraction_theta_full 0.994
_diffrn_measured_fraction_theta_max 0.994
_diffrn_measurement_device '95mm CCD camera on \k-goniostat'
_diffrn_measurement_device_type KappaCCD
_diffrn_measurement_method 'CCD rotation images, thick slices'
_diffrn_orient_matrix_type 'by Nonius Collect from scalepack cell'
_diffrn_orient_matrix_UB_11 0.276721E-1
_diffrn_orient_matrix_UB_12 0.280618E-1
_diffrn_orient_matrix_UB_13 0.546023E-1
_diffrn_orient_matrix_UB_21 -0.108929
_diffrn_orient_matrix_UB_22 -0.244568E-1
_diffrn_orient_matrix_UB_23 0.61E-5
_diffrn_orient_matrix_UB_31 0.160407E-1
_diffrn_orient_matrix_UB_32 -0.825364E-1
_diffrn_orient_matrix_UB_33 0.47994E-2
_diffrn_radiation_monochromator graphite
_diffrn_radiation_probe x-ray
_diffrn_radiation_type MoK\a
_diffrn_radiation_wavelength 0.71073
_diffrn_reflns_av_R_equivalents 0.0524
_diffrn_reflns_av_unetI/netI 0.0397
_diffrn_reflns_limit_h_max 11
_diffrn_reflns_limit_h_min -11
_diffrn_reflns_limit_k_max 14
_diffrn_reflns_limit_k_min -14
_diffrn_reflns_limit_l_max 24
_diffrn_reflns_limit_l_min -24
_diffrn_reflns_number 34650
_diffrn_reflns_theta_full 27.48
_diffrn_reflns_theta_max 27.48
_diffrn_reflns_theta_min 3.43
_diffrn_source 'Enraf Nonius FR590'
_exptl_absorpt_coefficient_mu 4.449
_exptl_absorpt_correction_T_max 0.6211
_exptl_absorpt_correction_T_min 0.4868
_exptl_absorpt_correction_type multi-scan
_exptl_absorpt_process_details
;
        [c.f. r.h. blessing, acta cryst. (1995), a51, 33-38]
;
_exptl_crystal_colour Yellow
_exptl_crystal_density_diffrn 1.393
_exptl_crystal_density_method 'not measured'
_exptl_crystal_description Needles
_exptl_crystal_F_000 816
_exptl_crystal_size_max 0.18
_exptl_crystal_size_mid 0.1
_exptl_crystal_size_min 0.09
_refine_diff_density_max 0.792
_refine_diff_density_min -0.915
_refine_diff_density_rms 0.096
_refine_ls_extinction_method none
_refine_ls_goodness_of_fit_ref 1.031
_refine_ls_hydrogen_treatment constr
_refine_ls_matrix_type full
_refine_ls_number_parameters 408
_refine_ls_number_reflns 8691
_refine_ls_number_restraints 0
_refine_ls_restrained_S_all 1.031
_refine_ls_R_factor_all 0.0305
_refine_ls_R_factor_gt 0.0248
_refine_ls_shift/su_max 0.003
_refine_ls_shift/su_mean 0
_refine_ls_structure_factor_coef Fsqd
_refine_ls_weighting_details 'calc w=1/[\s^2^(Fo^2^)+(0.0112P)^2^+2.2486P] where P=(Fo^2^+2Fc^2^)/3'
_refine_ls_weighting_scheme calc
_refine_ls_wR_factor_gt 0.0478
_refine_ls_wR_factor_ref 0.0494
_reflns_number_gt 7920
_reflns_number_total 8691
_reflns_threshold_expression >2sigma(I)
_cod_duplicate_entry 7031971
_cod_data_source_file c4dt01714e2.cif
_cod_data_source_block (5)-jun309
_cod_database_code 7032366

loop_
_symmetry_equiv_pos_as_xyz
'x, y, z'
'-x, -y, -z'

loop_
_atom_site_label
_atom_site_type_symbol
_atom_site_fract_x
_atom_site_fract_y
_atom_site_fract_z
_atom_site_U_iso_or_equiv
_atom_site_adp_type
_atom_site_occupancy
_atom_site_symmetry_multiplicity
_atom_site_calc_flag
_atom_site_refinement_flags
Pb Pb 0.198192(11) 0.105741(9) 0.219034(5) 0.01614(3) Uani 1 1 d .
N1 N 0.2901(2) -0.0575(2) 0.25321(11) 0.0162(5) Uani 1 1 d .
N2 N 0.3358(2) 0.2012(2) 0.33831(12) 0.0180(5) Uani 1 1 d .
N3 N 0.3995(2) 0.1327(2) 0.17492(12) 0.0201(5) Uani 1 1 d .
H3 H 0.457 0.0789 0.1802 0.024 Uiso 1 1 calc R
C1 C 0.4141(3) -0.0493(2) 0.30474(14) 0.0184(6) Uani 1 1 d .
C2 C 0.4997(3) 0.0586(3) 0.35387(15) 0.0229(6) Uani 1 1 d .
H2 H 0.5998 0.0547 0.3779 0.027 Uiso 1 1 calc R
C3 C 0.4602(3) 0.1707(3) 0.37276(15) 0.0220(6) Uani 1 1 d .
C4 C 0.4705(3) -0.1630(3) 0.31593(17) 0.0278(7) Uani 1 1 d .
H4A H 0.3837 -0.2299 0.3071 0.042 Uiso 1 1 calc R
H4B H 0.5325 -0.1492 0.3663 0.042 Uiso 1 1 calc R
H4C H 0.5321 -0.1835 0.2816 0.042 Uiso 1 1 calc R
C5 C 0.5687(4) 0.2612(3) 0.43810(18) 0.0368(8) Uani 1 1 d .
H5A H 0.6358 0.3181 0.4209 0.055 Uiso 1 1 calc R
H5B H 0.6297 0.2182 0.4689 0.055 Uiso 1 1 calc R
H5C H 0.5108 0.3059 0.4667 0.055 Uiso 1 1 calc R
C6 C 0.2031(3) -0.1727(2) 0.20864(15) 0.0191(6) Uani 1 1 d .
C7 C 0.2474(3) -0.2315(3) 0.14803(15) 0.0234(6) Uani 1 1 d .
C8 C 0.1545(4) -0.3398(3) 0.10496(17) 0.0316(7) Uani 1 1 d .
H8 H 0.1826 -0.3808 0.0638 0.038 Uiso 1 1 calc R
C9 C 0.0228(4) -0.3889(3) 0.12088(19) 0.0380(8) Uani 1 1 d .
H9 H -0.0379 -0.4635 0.0911 0.046 Uiso 1 1 calc R
C10 C -0.0217(4) -0.3302(3) 0.17993(18) 0.0359(8) Uani 1 1 d .
H10 H -0.1136 -0.3643 0.1899 0.043 Uiso 1 1 calc R
C11 C 0.0673(3) -0.2214(3) 0.22503(16) 0.0246(6) Uani 1 1 d .
C12 C 0.3919(3) -0.1817(3) 0.12817(16) 0.0256(6) Uani 1 1 d .
H12 H 0.4486 -0.1085 0.1673 0.031 Uiso 1 1 calc R
C13 C 0.4948(4) -0.2751(3) 0.12476(18) 0.0367(8) Uani 1 1 d .
H13C H 0.5225 -0.2953 0.1726 0.055 Uiso 1 1 calc R
H13B H 0.587 -0.2408 0.112 0.055 Uiso 1 1 calc R
H13A H 0.4404 -0.3485 0.0875 0.055 Uiso 1 1 calc R
C14 C 0.3565(4) -0.1434(3) 0.05493(17) 0.0347(7) Uani 1 1 d .
H14C H 0.2991 -0.2137 0.0159 0.052 Uiso 1 1 calc R
H14B H 0.4517 -0.1116 0.0438 0.052 Uiso 1 1 calc R
H14A H 0.2962 -0.0805 0.0583 0.052 Uiso 1 1 calc R
C15 C 0.0208(3) -0.1596(3) 0.29103(17) 0.0306(7) Uani 1 1 d .
H15 H 0.0703 -0.072 0.3025 0.037 Uiso 1 1 calc R
C16 C 0.0789(6) -0.2075(5) 0.3580(2) 0.0779(16) Uani 1 1 d .
H16C H 0.0371 -0.2946 0.3479 0.117 Uiso 1 1 calc R
H16B H 0.0472 -0.1655 0.3997 0.117 Uiso 1 1 calc R
H16A H 0.19 -0.1934 0.3698 0.117 Uiso 1 1 calc R
C17 C -0.1495(4) -0.1664(4) 0.2775(2) 0.0535(11) Uani 1 1 d .
H17C H -0.1838 -0.1274 0.2374 0.08 Uiso 1 1 calc R
H17B H -0.1718 -0.1247 0.3221 0.08 Uiso 1 1 calc R
H17A H -0.2024 -0.2514 0.2643 0.08 Uiso 1 1 calc R
C18 C 0.2865(3) 0.3064(3) 0.37055(14) 0.0198(6) Uani 1 1 d .
C19 C 0.3308(3) 0.4193(3) 0.35545(16) 0.0249(6) Uani 1 1 d .
C20 C 0.2747(4) 0.5163(3) 0.38618(17) 0.0314(7) Uani 1 1 d .
H20 H 0.3035 0.5932 0.376 0.038 Uiso 1 1 calc R
C21 C 0.1782(4) 0.5038(3) 0.43112(17) 0.0343(7) Uani 1 1 d .
H21 H 0.1429 0.5717 0.4525 0.041 Uiso 1 1 calc R
C22 C 0.1338(4) 0.3924(3) 0.44458(16) 0.0321(7) Uani 1 1 d .
H22 H 0.0668 0.384 0.4754 0.038 Uiso 1 1 calc R
C23 C 0.1840(3) 0.2911(3) 0.41433(15) 0.0251(6) Uani 1 1 d .
C24 C 0.4353(4) 0.4385(3) 0.30526(18) 0.0327(7) Uani 1 1 d .
H24 H 0.4658 0.3601 0.2891 0.039 Uiso 1 1 calc R
C25 C 0.3514(5) 0.4740(3) 0.23740(19) 0.0473(10) Uani 1 1 d .
H25C H 0.2627 0.4098 0.211 0.071 Uiso 1 1 calc R
H25B H 0.4193 0.4854 0.2054 0.071 Uiso 1 1 calc R
H25A H 0.3181 0.5497 0.2522 0.071 Uiso 1 1 calc R
C26 C 0.5794(4) 0.5340(3) 0.3446(2) 0.0498(10) Uani 1 1 d .
H26C H 0.5519 0.6115 0.3615 0.075 Uiso 1 1 calc R
H26B H 0.6437 0.5434 0.3107 0.075 Uiso 1 1 calc R
H26A H 0.635 0.5084 0.3868 0.075 Uiso 1 1 calc R
C27 C 0.1303(4) 0.1683(3) 0.42917(18) 0.0383(8) Uani 1 1 d .
H27 H 0.1479 0.1055 0.39 0.046 Uiso 1 1 calc R
C28 C 0.2231(5) 0.1556(5) 0.5023(3) 0.0669(13) Uani 1 1 d .
H28C H 0.3302 0.1642 0.5017 0.1 Uiso 1 1 calc R
H28B H 0.1863 0.0757 0.5104 0.1 Uiso 1 1 calc R
H28A H 0.2125 0.2186 0.5419 0.1 Uiso 1 1 calc R
C29 C -0.0387(4) 0.1418(4) 0.4254(2) 0.0554(11) Uani 1 1 d .
H29C H -0.0605 0.2033 0.4622 0.083 Uiso 1 1 calc R
H29B H -0.0674 0.0617 0.435 0.083 Uiso 1 1 calc R
H29A H -0.0969 0.1435 0.3765 0.083 Uiso 1 1 calc R
C30 C 0.4500(3) 0.2211(2) 0.14012(14) 0.0171(5) Uani 1 1 d .
C31 C 0.3505(3) 0.2473(3) 0.08034(14) 0.0201(6) Uani 1 1 d .
C32 C 0.4020(3) 0.3416(3) 0.04988(16) 0.0253(6) Uani 1 1 d .
H32 H 0.3339 0.3607 0.0109 0.03 Uiso 1 1 calc R
C33 C 0.5487(3) 0.4082(3) 0.07463(16) 0.0281(7) Uani 1 1 d .
H33 H 0.5806 0.4739 0.0541 0.034 Uiso 1 1 calc R
C34 C 0.6483(3) 0.3775(3) 0.12985(16) 0.0256(6) Uani 1 1 d .
H34 H 0.7507 0.4208 0.1456 0.031 Uiso 1 1 calc R
C35 C 0.6036(3) 0.2856(2) 0.16301(15) 0.0204(6) Uani 1 1 d .
C36 C 0.1889(3) 0.1736(3) 0.04793(15) 0.0261(6) Uani 1 1 d .
H36 H 0.1777 0.104 0.0721 0.031 Uiso 1 1 calc R
C37 C 0.1574(4) 0.1211(3) -0.03458(17) 0.0421(9) Uani 1 1 d .
H37C H 0.1713 0.1873 -0.0597 0.063 Uiso 1 1 calc R
H37B H 0.0528 0.0746 -0.0532 0.063 Uiso 1 1 calc R
H37A H 0.2279 0.0679 -0.0436 0.063 Uiso 1 1 calc R
C38 C 0.0700(4) 0.2470(4) 0.0632(2) 0.0414(9) Uani 1 1 d .
H38C H 0.0851 0.2739 0.1163 0.062 Uiso 1 1 calc R
H38B H -0.0318 0.1965 0.0415 0.062 Uiso 1 1 calc R
H38A H 0.0805 0.3178 0.0416 0.062 Uiso 1 1 calc R
C39 C 0.7176(3) 0.2496(3) 0.22129(16) 0.0272(7) Uani 1 1 d .
H39 H 0.6682 0.2372 0.2615 0.033 Uiso 1 1 calc R
C40 C 0.7569(4) 0.1292(3) 0.1897(2) 0.0410(8) Uani 1 1 d .
H40C H 0.6644 0.0658 0.1726 0.061 Uiso 1 1 calc R
H40B H 0.8299 0.1072 0.2279 0.061 Uiso 1 1 calc R
H40A H 0.8015 0.1377 0.1486 0.061 Uiso 1 1 calc R
C41 C 0.8650(4) 0.3448(4) 0.2554(2) 0.0449(9) Uani 1 1 d .
H41C H 0.9156 0.3593 0.2171 0.067 Uiso 1 1 calc R
H41B H 0.9321 0.3154 0.2922 0.067 Uiso 1 1 calc R
H41A H 0.8414 0.4204 0.2788 0.067 Uiso 1 1 calc R

loop_
_atom_site_aniso_label
_atom_site_aniso_U_11
_atom_site_aniso_U_22
_atom_site_aniso_U_33
_atom_site_aniso_U_23
_atom_site_aniso_U_13
_atom_site_aniso_U_12
Pb 0.01322(5) 0.01800(6) 0.01741(5) 0.00568(4) 0.00323(4) 0.00287(4)
N1 0.0157(11) 0.0147(11) 0.0174(11) 0.0035(9) 0.0049(9) 0.0001(9)
N2 0.0193(11) 0.0144(12) 0.0193(11) 0.0020(9) 0.0059(9) 0.0011(9)
N3 0.0177(11) 0.0214(13) 0.0278(12) 0.0126(10) 0.0109(10) 0.0077(9)
C1 0.0178(13) 0.0204(14) 0.0212(13) 0.0085(11) 0.0093(11) 0.0058(11)
C2 0.0144(13) 0.0230(16) 0.0272(15) 0.0049(12) -0.0019(11) 0.0034(11)
C3 0.0191(14) 0.0213(15) 0.0223(14) 0.0054(12) 0.0023(11) -0.0016(11)
C4 0.0254(15) 0.0229(16) 0.0340(17) 0.0073(13) 0.0022(13) 0.0086(12)
C5 0.0306(17) 0.0327(19) 0.0331(18) -0.0027(14) -0.0107(14) 0.0048(14)
C6 0.0183(13) 0.0143(14) 0.0226(14) 0.0064(11) 0.0005(11) 0.0016(11)
C7 0.0244(15) 0.0200(15) 0.0235(14) 0.0036(12) 0.0030(12) 0.0042(12)
C8 0.0368(18) 0.0250(17) 0.0273(16) -0.0009(13) 0.0053(13) 0.0022(14)
C9 0.0389(19) 0.0227(17) 0.0408(19) -0.0021(14) 0.0042(15) -0.0083(14)
C10 0.0323(18) 0.0274(18) 0.0409(19) 0.0044(15) 0.0090(15) -0.0098(14)
C11 0.0235(15) 0.0206(15) 0.0285(15) 0.0059(12) 0.0064(12) 0.0006(12)
C12 0.0277(15) 0.0233(16) 0.0250(15) 0.0013(12) 0.0094(12) 0.0045(12)
C13 0.0359(18) 0.042(2) 0.0336(18) 0.0053(15) 0.0115(14) 0.0138(15)
C14 0.0386(18) 0.037(2) 0.0323(17) 0.0085(15) 0.0141(14) 0.0104(15)
C15 0.0251(16) 0.0311(18) 0.0357(17) 0.0082(14) 0.0132(13) -0.0023(13)
C16 0.086(3) 0.135(5) 0.047(3) 0.044(3) 0.036(2) 0.065(3)
C17 0.037(2) 0.055(3) 0.066(3) 0.000(2) 0.0173(19) 0.0114(18)
C18 0.0216(14) 0.0211(15) 0.0133(12) 0.0006(11) 0.0018(10) 0.0025(11)
C19 0.0282(15) 0.0201(15) 0.0260(15) 0.0027(12) 0.0083(12) 0.0048(12)
C20 0.0388(18) 0.0228(16) 0.0331(17) 0.0044(13) 0.0103(14) 0.0087(14)
C21 0.0374(18) 0.0297(18) 0.0324(17) -0.0057(14) 0.0101(14) 0.0109(14)
C22 0.0336(17) 0.0375(19) 0.0242(15) -0.0007(14) 0.0140(13) 0.0048(14)
C23 0.0262(15) 0.0291(17) 0.0188(14) 0.0033(12) 0.0064(12) 0.0036(12)
C24 0.0434(19) 0.0161(15) 0.0445(19) 0.0062(14) 0.0253(16) 0.0045(13)
C25 0.078(3) 0.032(2) 0.037(2) 0.0095(16) 0.0275(19) 0.0067(19)
C26 0.046(2) 0.032(2) 0.077(3) 0.0177(19) 0.027(2) 0.0018(17)
C27 0.051(2) 0.0341(19) 0.0350(18) 0.0094(15) 0.0243(16) 0.0028(16)
C28 0.061(3) 0.081(3) 0.076(3) 0.058(3) 0.020(2) 0.011(2)
C29 0.051(2) 0.059(3) 0.052(2) 0.019(2) 0.0152(19) -0.013(2)
C30 0.0203(13) 0.0148(13) 0.0189(13) 0.0041(10) 0.0093(11) 0.0051(11)
C31 0.0231(14) 0.0212(15) 0.0174(13) 0.0055(11) 0.0069(11) 0.0049(11)
C32 0.0309(16) 0.0257(16) 0.0223(14) 0.0107(12) 0.0071(12) 0.0079(13)
C33 0.0377(17) 0.0212(16) 0.0292(16) 0.0113(13) 0.0150(13) 0.0015(13)
C34 0.0219(14) 0.0233(16) 0.0283(15) 0.0040(12) 0.0071(12) -0.0037(12)
C35 0.0214(14) 0.0195(15) 0.0204(13) 0.0050(11) 0.0065(11) 0.0028(11)
C36 0.0231(15) 0.0298(17) 0.0230(14) 0.0101(13) 0.0015(12) 0.0001(12)
C37 0.046(2) 0.046(2) 0.0246(17) 0.0036(15) 0.0027(15) -0.0064(17)
C38 0.0260(17) 0.055(2) 0.043(2) 0.0164(18) 0.0030(15) 0.0111(16)
C39 0.0186(14) 0.0353(18) 0.0287(16) 0.0126(14) 0.0054(12) 0.0030(12)
C40 0.0269(17) 0.043(2) 0.058(2) 0.0168(18) 0.0130(16) 0.0127(15)
C41 0.0277(18) 0.052(2) 0.044(2) 0.0113(18) -0.0064(15) -0.0042(16)

loop_
_atom_type_symbol
_atom_type_description
_atom_type_scat_dispersion_real
_atom_type_scat_dispersion_imag
_atom_type_scat_source
C C 0.0033 0.0016 'International Tables Vol C Tables 4.2.6.8 and 6.1.1.4'
H H 0 0 'International Tables Vol C Tables 4.2.6.8 and 6.1.1.4'
N N 0.0061 0.0033 'International Tables Vol C Tables 4.2.6.8 and 6.1.1.4'
Pb Pb -3.3944 10.1111 'International Tables Vol C Tables 4.2.6.8 and 6.1.1.4'

loop_
_geom_angle_atom_site_label_1
_geom_angle_atom_site_label_2
_geom_angle_atom_site_label_3
_geom_angle
N3 Pb N1 84.39(8)
N3 Pb N2 93.10(8)
N1 Pb N2 81.36(8)
C1 N1 C6 121.6(2)
C1 N1 Pb 125.07(18)
C6 N1 Pb 113.20(16)
C3 N2 C18 120.8(2)
C3 N2 Pb 123.83(18)
C18 N2 Pb 115.06(16)
C30 N3 Pb 130.25(17)
C30 N3 H3 114.9
Pb N3 H3 114.9
N1 C1 C2 125.2(2)
N1 C1 C4 119.6(2)
C2 C1 C4 115.2(2)
C3 C2 C1 130.0(3)
C3 C2 H2 115
C1 C2 H2 115
N2 C3 C2 124.7(2)
N2 C3 C5 119.1(3)
C2 C3 C5 116.2(2)
C1 C4 H4A 109.5
C1 C4 H4B 109.5
H4A C4 H4B 109.5
C1 C4 H4C 109.5
H4A C4 H4C 109.5
H4B C4 H4C 109.5
C3 C5 H5A 109.5
C3 C5 H5B 109.5
H5A C5 H5B 109.5
C3 C5 H5C 109.5
H5A C5 H5C 109.5
H5B C5 H5C 109.5
C7 C6 C11 121.0(2)
C7 C6 N1 120.9(2)
C11 C6 N1 118.0(2)
C8 C7 C6 118.1(3)
C8 C7 C12 119.2(3)
C6 C7 C12 122.7(2)
C9 C8 C7 121.3(3)
C9 C8 H8 119.3
C7 C8 H8 119.3
C8 C9 C10 120.5(3)
C8 C9 H9 119.7
C10 C9 H9 119.7
C9 C10 C11 120.5(3)
C9 C10 H10 119.7
C11 C10 H10 119.7
C10 C11 C6 118.4(3)
C10 C11 C15 120.4(3)
C6 C11 C15 121.2(3)
C7 C12 C14 111.4(2)
C7 C12 C13 111.1(3)
C14 C12 C13 109.8(2)
C7 C12 H12 108.1
C14 C12 H12 108.1
C13 C12 H12 108.1
C12 C13 H13C 109.5
C12 C13 H13B 109.5
H13C C13 H13B 109.5
C12 C13 H13A 109.5
H13C C13 H13A 109.5
H13B C13 H13A 109.5
C12 C14 H14C 109.5
C12 C14 H14B 109.5
H14C C14 H14B 109.5
C12 C14 H14A 109.5
H14C C14 H14A 109.5
H14B C14 H14A 109.5
C11 C15 C16 111.6(3)
C11 C15 C17 113.6(3)
C16 C15 C17 110.2(3)
C11 C15 H15 107
C16 C15 H15 107
C17 C15 H15 107
C15 C16 H16C 109.5
C15 C16 H16B 109.5
H16C C16 H16B 109.5
C15 C16 H16A 109.5
H16C C16 H16A 109.5
H16B C16 H16A 109.5
C15 C17 H17C 109.5
C15 C17 H17B 109.5
H17C C17 H17B 109.5
C15 C17 H17A 109.5
H17C C17 H17A 109.5
H17B C17 H17A 109.5
C19 C18 C23 120.6(3)
C19 C18 N2 121.4(2)
C23 C18 N2 117.9(2)
C20 C19 C18 118.6(3)
C20 C19 C24 119.2(3)
C18 C19 C24 122.3(3)
C21 C20 C19 121.6(3)
C21 C20 H20 119.2
C19 C20 H20 119.2
C22 C21 C20 119.3(3)
C22 C21 H21 120.4
C20 C21 H21 120.4
C21 C22 C23 121.8(3)
C21 C22 H22 119.1
C23 C22 H22 119.1
C22 C23 C18 118.1(3)
C22 C23 C27 120.5(3)
C18 C23 C27 121.4(3)
C19 C24 C25 110.2(3)
C19 C24 C26 111.9(3)
C25 C24 C26 110.1(3)
C19 C24 H24 108.2
C25 C24 H24 108.2
C26 C24 H24 108.2
C24 C25 H25C 109.5
C24 C25 H25B 109.5
H25C C25 H25B 109.5
C24 C25 H25A 109.5
H25C C25 H25A 109.5
H25B C25 H25A 109.5
C24 C26 H26C 109.5
C24 C26 H26B 109.5
H26C C26 H26B 109.5
C24 C26 H26A 109.5
H26C C26 H26A 109.5
H26B C26 H26A 109.5
C28 C27 C23 111.2(3)
C28 C27 C29 110.6(3)
C23 C27 C29 112.8(3)
C28 C27 H27 107.3
C23 C27 H27 107.3
C29 C27 H27 107.3
C27 C28 H28C 109.5
C27 C28 H28B 109.5
H28C C28 H28B 109.5
C27 C28 H28A 109.5
H28C C28 H28A 109.5
H28B C28 H28A 109.5
C27 C29 H29C 109.5
C27 C29 H29B 109.5
H29C C29 H29B 109.5
C27 C29 H29A 109.5
H29C C29 H29A 109.5
H29B C29 H29A 109.5
N3 C30 C31 120.7(2)
N3 C30 C35 120.7(2)
C31 C30 C35 118.6(2)
C32 C31 C30 119.2(3)
C32 C31 C36 119.2(2)
C30 C31 C36 121.6(2)
C33 C32 C31 122.0(3)
C33 C32 H32 119
C31 C32 H32 119
C32 C33 C34 118.7(3)
C32 C33 H33 120.7
C34 C33 H33 120.7
C33 C34 C35 122.1(3)
C33 C34 H34 119
C35 C34 H34 119
C34 C35 C30 119.2(2)
C34 C35 C39 121.0(2)
C30 C35 C39 119.8(2)
C31 C36 C37 112.0(2)
C31 C36 C38 112.2(3)
C37 C36 C38 109.9(3)
C31 C36 H36 107.5
C37 C36 H36 107.5
C38 C36 H36 107.5
C36 C37 H37C 109.5
C36 C37 H37B 109.5
H37C C37 H37B 109.5
C36 C37 H37A 109.5
H37C C37 H37A 109.5
H37B C37 H37A 109.5
C36 C38 H38C 109.5
C36 C38 H38B 109.5
H38C C38 H38B 109.5
C36 C38 H38A 109.5
H38C C38 H38A 109.5
H38B C38 H38A 109.5
C35 C39 C40 110.5(3)
C35 C39 C41 114.2(3)
C40 C39 C41 108.9(3)
C35 C39 H39 107.6
C40 C39 H39 107.6
C41 C39 H39 107.6
C39 C40 H40C 109.5
C39 C40 H40B 109.5
H40C C40 H40B 109.5
C39 C40 H40A 109.5
H40C C40 H40A 109.5
H40B C40 H40A 109.5
C39 C41 H41C 109.5
C39 C41 H41B 109.5
H41C C41 H41B 109.5
C39 C41 H41A 109.5
H41C C41 H41A 109.5
H41B C41 H41A 109.5

loop_
_geom_bond_atom_site_label_1
_geom_bond_atom_site_label_2
_geom_bond_distance
Pb N3 2.206(2)
Pb N1 2.319(2)
Pb N2 2.328(2)
N1 C1 1.317(3)
N1 C6 1.440(3)
N2 C3 1.325(3)
N2 C18 1.438(3)
N3 C30 1.392(3)
N3 H3 0.88
C1 C2 1.408(4)
C1 C4 1.514(4)
C2 C3 1.398(4)
C2 H2 0.95
C3 C5 1.515(4)
C4 H4A 0.98
C4 H4B 0.98
C4 H4C 0.98
C5 H5A 0.98
C5 H5B 0.98
C5 H5C 0.98
C6 C7 1.407(4)
C6 C11 1.414(4)
C7 C8 1.393(4)
C7 C12 1.521(4)
C8 C9 1.378(5)
C8 H8 0.95
C9 C10 1.383(5)
C9 H9 0.95
C10 C11 1.397(4)
C10 H10 0.95
C11 C15 1.514(4)
C12 C14 1.534(4)
C12 C13 1.542(4)
C12 H12 1
C13 H13C 0.98
C13 H13B 0.98
C13 H13A 0.98
C14 H14C 0.98
C14 H14B 0.98
C14 H14A 0.98
C15 C16 1.517(5)
C15 C17 1.522(4)
C15 H15 1
C16 H16C 0.98
C16 H16B 0.98
C16 H16A 0.98
C17 H17C 0.98
C17 H17B 0.98
C17 H17A 0.98
C18 C19 1.400(4)
C18 C23 1.408(4)
C19 C20 1.388(4)
C19 C24 1.525(4)
C20 C21 1.378(4)
C20 H20 0.95
C21 C22 1.371(5)
C21 H21 0.95
C22 C23 1.394(4)
C22 H22 0.95
C23 C27 1.520(4)
C24 C25 1.524(5)
C24 C26 1.529(5)
C24 H24 1
C25 H25C 0.98
C25 H25B 0.98
C25 H25A 0.98
C26 H26C 0.98
C26 H26B 0.98
C26 H26A 0.98
C27 C28 1.522(5)
C27 C29 1.524(5)
C27 H27 1
C28 H28C 0.98
C28 H28B 0.98
C28 H28A 0.98
C29 H29C 0.98
C29 H29B 0.98
C29 H29A 0.98
C30 C31 1.416(4)
C30 C35 1.423(4)
C31 C32 1.392(4)
C31 C36 1.526(4)
C32 C33 1.379(4)
C32 H32 0.95
C33 C34 1.382(4)
C33 H33 0.95
C34 C35 1.386(4)
C34 H34 0.95
C35 C39 1.525(4)
C36 C37 1.532(4)
C36 C38 1.529(4)
C36 H36 1
C37 H37C 0.98
C37 H37B 0.98
C37 H37A 0.98
C38 H38C 0.98
C38 H38B 0.98
C38 H38A 0.98
C39 C40 1.534(5)
C39 C41 1.533(4)
C39 H39 1
C40 H40C 0.98
C40 H40B 0.98
C40 H40A 0.98
C41 H41C 0.98
C41 H41B 0.98
C41 H41A 0.98
